data_2016478
loop_
_publ_author_name
'Trilleras, Jorge'
'Low, John N.'
'Cobo, Justo'
'Marchal, Antonio'
'Glidewell, Christopher'

_publ_section_title
;
 Four products from the cyanoacetylation of pyrimidines:
 hydrogen-bonded dimers, \p-stacked hydrogen-bonded chains and
 hydrogen-bonded chains of edge-fused rings
;
_journal_coeditor_code GA3078
_journal_issue 3
_journal_name_full 'Acta Crystallographica Section C'
_journal_page_first o149
_journal_page_last o154
_journal_paper_doi 10.1107/S0108270108003557
_journal_volume 64
_journal_year 2008
_chemical_formula_iupac 'C9 H10 N4 O2 S'
_chemical_formula_moiety 'C9 H10 N4 O2 S'
_chemical_formula_sum 'C9 H10 N4 O2 S'
_chemical_formula_weight 238.27
_chemical_name_systematic
;
2-[6-amino-3-methyl-2-(methylsulfanyl)-4-oxo-3,4-dihydropyrimidin-
5-ylcarbonyl]acetonitrile
;
_space_group_IT_number 2
_symmetry_cell_setting triclinic
_symmetry_space_group_name_Hall '-P 1'
_symmetry_space_group_name_H-M 'P -1'
_atom_sites_solution_hydrogens geom
_atom_sites_solution_primary direct
_atom_sites_solution_secondary difmap
_cell_angle_alpha 76.390(3)
_cell_angle_beta 81.079(2)
_cell_angle_gamma 82.654(4)
_cell_formula_units_Z 2
_cell_length_a 6.6449(3)
_cell_length_b 8.7262(3)
_cell_length_c 9.4092(2)
_cell_measurement_reflns_used 2386
_cell_measurement_temperature 120(2)
_cell_measurement_theta_max 27.49
_cell_measurement_theta_min 3.87
_cell_volume 521.48(3)
_computing_cell_refinement 'DIRAX/LSQ (Duisenberg <i>et al.</i>,  2000)'
_computing_data_collection 'COLLECT (Nonius, 1999)'
_computing_data_reduction 'EVALCCD (Duisenberg <i>et al.</i>,  2003)'
_computing_molecular_graphics 'PLATON (Spek, 2003)'
_computing_publication_material 'SHELXL97 (Sheldrick, 2008) and PRPKAPPA (Ferguson, 1999)'
_computing_structure_refinement 'OSCAIL (McArdle, 2003) and SHELXL97 (Sheldrick, 2008)'
_computing_structure_solution 'SIR2004 (Burla <i>et al.</i>,  2005)'
_diffrn_ambient_temperature 120(2)
_diffrn_detector_area_resol_mean 9.091
_diffrn_measured_fraction_theta_full 0.996
_diffrn_measured_fraction_theta_max 0.996
_diffrn_measurement_device_type 'Bruker Nonius KappaCCD'
_diffrn_measurement_method '\f and \w scans'
_diffrn_radiation_monochromator graphite
_diffrn_radiation_source 'Bruker Nonius FR591 rotating anode'
_diffrn_radiation_type 'Mo K\a'
_diffrn_radiation_wavelength 0.71073
_diffrn_reflns_av_R_equivalents 0.0389
_diffrn_reflns_av_sigmaI/netI 0.0261
_diffrn_reflns_limit_h_max 8
_diffrn_reflns_limit_h_min -8
_diffrn_reflns_limit_k_max 11
_diffrn_reflns_limit_k_min -11
_diffrn_reflns_limit_l_max 12
_diffrn_reflns_limit_l_min -12
_diffrn_reflns_number 14244
_diffrn_reflns_theta_full 27.49
_diffrn_reflns_theta_max 27.49
_diffrn_reflns_theta_min 3.87
_diffrn_standards_decay_% 0
_diffrn_standards_number 0
_exptl_absorpt_coefficient_mu 0.301
_exptl_absorpt_correction_T_max 0.910
_exptl_absorpt_correction_T_min 0.849
_exptl_absorpt_correction_type multi-scan
_exptl_absorpt_process_details '(SADABS; Sheldrick, 2003)'
_exptl_crystal_colour colourless
_exptl_crystal_density_diffrn 1.517
_exptl_crystal_density_method 'not measured'
_exptl_crystal_description block
_exptl_crystal_F_000 248
_exptl_crystal_size_max 0.56
_exptl_crystal_size_mid 0.33
_exptl_crystal_size_min 0.32
_refine_diff_density_max 0.366
_refine_diff_density_min -0.347
_refine_ls_extinction_method none
_refine_ls_goodness_of_fit_ref 1.090
_refine_ls_hydrogen_treatment constr
_refine_ls_matrix_type full
_refine_ls_number_parameters 147
_refine_ls_number_reflns 2386
_refine_ls_number_restraints 0
_refine_ls_restrained_S_all 1.090
_refine_ls_R_factor_all 0.0540
_refine_ls_R_factor_gt 0.0385
_refine_ls_shift/su_max 0.000
_refine_ls_shift/su_mean 0.000
_refine_ls_structure_factor_coef Fsqd
_refine_ls_weighting_details 'w = 1/[\s^2^(Fo^2^)+(0.0509P)^2^+0.249P] where P=(Fo^2^+2Fc^2^)/3'
_refine_ls_weighting_scheme calc
_refine_ls_wR_factor_gt 0.0956
_refine_ls_wR_factor_ref 0.1067
_reflns_number_gt 1902
_reflns_number_total 2386
_reflns_threshold_expression I>2\s(I)
_cod_data_source_file ga3078.cif
_cod_data_source_block I
_cod_database_code 2016478
_cod_database_fobs_code 2016478

loop_
_symmetry_equiv_pos_as_xyz
'x, y, z'
'-x, -y, -z'

loop_
_atom_site_type_symbol
_atom_site_label
_atom_site_fract_x
_atom_site_fract_y
_atom_site_fract_z
_atom_site_U_iso_or_equiv
_atom_site_adp_type
_atom_site_calc_flag
_atom_site_refinement_flags
_atom_site_occupancy
S S2 -0.27553(7) 0.69280(5) 0.01672(5) 0.02794(15) Uani d . 1
O O4 -0.09630(19) 0.19833(15) 0.36410(14) 0.0313(3) Uani d . 1
O O51 0.36327(19) 0.38048(15) 0.51151(14) 0.0302(3) Uani d . 1
N N1 0.0195(2) 0.65511(17) 0.18592(15) 0.0228(3) Uani d . 1
N N3 -0.1713(2) 0.43663(17) 0.21224(15) 0.0230(3) Uani d . 1
N N6 0.2761(2) 0.64532(17) 0.32177(16) 0.0259(3) Uani d . 1
N N54 0.4779(3) 0.0317(2) 0.71760(19) 0.0396(4) Uani d . 1
C C2 -0.1253(2) 0.5872(2) 0.15182(17) 0.0226(3) Uani d . 1
C C4 -0.0539(3) 0.3357(2) 0.31833(18) 0.0236(3) Uani d . 1
C C5 0.1050(2) 0.4075(2) 0.35968(17) 0.0221(3) Uani d . 1
C C6 0.1343(3) 0.5671(2) 0.29144(18) 0.0233(3) Uani d . 1
C C21 -0.1677(3) 0.8799(2) -0.0363(2) 0.0334(4) Uani d . 1
C C31 -0.3366(3) 0.3704(2) 0.16650(19) 0.0265(4) Uani d . 1
C C51 0.2321(3) 0.3191(2) 0.47005(18) 0.0237(4) Uani d . 1
C C52 0.2050(3) 0.1454(2) 0.53794(19) 0.0273(4) Uani d . 1
C C53 0.3569(3) 0.0812(2) 0.6396(2) 0.0309(4) Uani d . 1
H H6A 0.2835 0.7429 0.2769 0.031 Uiso d R 1
H H6B 0.3509 0.5974 0.3888 0.031 Uiso d R 1
H H21A -0.1836 0.9283 0.0493 0.050 Uiso calc R 1
H H21B -0.2388 0.9502 -0.1143 0.050 Uiso calc R 1
H H21C -0.0220 0.8632 -0.0726 0.050 Uiso calc R 1
H H31A -0.4624 0.4418 0.1731 0.040 Uiso calc R 1
H H31B -0.3592 0.2667 0.2313 0.040 Uiso calc R 1
H H31C -0.2985 0.3585 0.0645 0.040 Uiso calc R 1
H H52A 0.0654 0.1351 0.5918 0.033 Uiso calc R 1
H H52B 0.2226 0.0852 0.4592 0.033 Uiso calc R 1

loop_
_atom_site_aniso_label
_atom_site_aniso_U_11
_atom_site_aniso_U_22
_atom_site_aniso_U_33
_atom_site_aniso_U_12
_atom_site_aniso_U_13
_atom_site_aniso_U_23
S2 0.0273(2) 0.0318(3) 0.0268(2) -0.00137(17) -0.01427(17) -0.00426(17)
O4 0.0334(7) 0.0278(7) 0.0352(7) -0.0045(5) -0.0171(6) -0.0030(5)
O51 0.0285(7) 0.0345(7) 0.0304(7) -0.0039(5) -0.0162(5) -0.0042(5)
N1 0.0210(7) 0.0268(7) 0.0225(7) -0.0010(6) -0.0084(5) -0.0061(5)
N3 0.0199(7) 0.0284(7) 0.0231(7) -0.0004(6) -0.0098(6) -0.0069(6)
N6 0.0251(7) 0.0275(8) 0.0271(7) -0.0025(6) -0.0128(6) -0.0038(6)
N54 0.0439(10) 0.0379(9) 0.0393(9) 0.0067(8) -0.0216(8) -0.0079(7)
C2 0.0206(8) 0.0283(8) 0.0195(8) 0.0031(6) -0.0061(6) -0.0071(6)
C4 0.0227(8) 0.0279(9) 0.0216(8) 0.0027(7) -0.0079(6) -0.0077(7)
C5 0.0196(8) 0.0280(8) 0.0203(8) 0.0012(6) -0.0068(6) -0.0075(6)
C6 0.0208(8) 0.0300(9) 0.0202(8) 0.0007(7) -0.0032(6) -0.0089(6)
C21 0.0361(10) 0.0324(10) 0.0326(10) -0.0014(8) -0.0171(8) -0.0017(8)
C31 0.0216(8) 0.0318(9) 0.0292(9) -0.0024(7) -0.0114(7) -0.0080(7)
C51 0.0214(8) 0.0306(9) 0.0205(8) 0.0013(7) -0.0059(6) -0.0085(7)
C52 0.0286(9) 0.0280(9) 0.0277(9) 0.0033(7) -0.0145(7) -0.0073(7)
C53 0.0358(10) 0.0265(9) 0.0325(9) 0.0019(7) -0.0115(8) -0.0089(7)

loop_
_atom_type_symbol
_atom_type_description
_atom_type_scat_dispersion_real
_atom_type_scat_dispersion_imag
_atom_type_scat_source
C C 0.0033 0.0016 'International Tables Vol C Tables 4.2.6.8 and 6.1.1.4'
H H 0.0000 0.0000 'International Tables Vol C Tables 4.2.6.8 and 6.1.1.4'
N N 0.0061 0.0033 'International Tables Vol C Tables 4.2.6.8 and 6.1.1.4'
O O 0.0106 0.0060 'International Tables Vol C Tables 4.2.6.8 and 6.1.1.4'
S S 0.1246 0.1234 'International Tables Vol C Tables 4.2.6.8 and 6.1.1.4'

loop_
_geom_angle_atom_site_label_1
_geom_angle_atom_site_label_2
_geom_angle_atom_site_label_3
_geom_angle
_geom_angle_publ_flag
C2 S2 C21 101.69(8) no
C2 N1 C6 117.43(15) no
C2 N3 C4 120.63(14) no
C2 N3 C31 121.40(14) no
C4 N3 C31 117.92(14) no
C6 N6 H6A 118.3 no
C6 N6 H6B 118.3 no
H6A N6 H6B 123.3 no
N1 C2 N3 125.29(15) no
N1 C2 S2 119.62(14) no
N3 C2 S2 115.09(12) no
O4 C4 N3 117.80(15) no
O4 C4 C5 126.79(15) no
N3 C4 C5 115.41(15) no
C6 C5 C4 118.51(15) no
C6 C5 C51 120.44(15) no
C4 C5 C51 121.05(16) no
N6 C6 N1 113.80(15) no
N6 C6 C5 123.53(15) no
N1 C6 C5 122.66(15) no
S2 C21 H21A 109.5 no
S2 C21 H21B 109.5 no
H21A C21 H21B 109.5 no
S2 C21 H21C 109.5 no
H21A C21 H21C 109.5 no
H21B C21 H21C 109.5 no
N3 C31 H31A 109.5 no
N3 C31 H31B 109.5 no
H31A C31 H31B 109.5 no
N3 C31 H31C 109.5 no
H31A C31 H31C 109.5 no
H31B C31 H31C 109.5 no
O51 C51 C5 122.02(16) no
O51 C51 C52 118.08(15) no
C5 C51 C52 119.90(15) no
C53 C52 C51 109.50(15) no
C53 C52 H52A 109.8 no
C51 C52 H52A 109.8 no
C53 C52 H52B 109.8 no
C51 C52 H52B 109.8 no
H52A C52 H52B 108.2 no
N54 C53 C52 179.0(2) no

loop_
_geom_bond_atom_site_label_1
_geom_bond_atom_site_label_2
_geom_bond_distance
_geom_bond_publ_flag
S2 C2 1.7517(16) no
S2 C21 1.798(2) no
O4 C4 1.227(2) no
O51 C51 1.234(2) no
N1 C2 1.308(2) no
N1 C6 1.372(2) no
N3 C2 1.357(2) no
N3 C4 1.426(2) no
N3 C31 1.467(2) no
N6 C6 1.333(2) no
N6 H6A 0.86 no
N6 H6B 0.86 no
N54 C53 1.148(2) no
C4 C5 1.439(2) no
C5 C6 1.414(2) no
C5 C51 1.454(2) no
C21 H21A 0.98 no
C21 H21B 0.98 no
C21 H21C 0.98 no
C31 H31A 0.98 no
C31 H31B 0.98 no
C31 H31C 0.98 no
C51 C52 1.521(2) no
C52 C53 1.466(2) no
C52 H52A 0.99 no
C52 H52B 0.99 no

loop_
_geom_hbond_atom_site_label_D
_geom_hbond_atom_site_label_H
_geom_hbond_atom_site_label_A
_geom_hbond_site_symmetry_A
_geom_hbond_distance_DH
_geom_hbond_distance_HA
_geom_hbond_distance_DA
_geom_hbond_angle_DHA
_geom_hbond_publ_flag
N6 H6A N54 2_666 0.86 2.69 3.354(2) 135 no
N6 H6B O51 . 0.86 1.97 2.627(2) 132 no
N6 H6B O51 2_666 0.86 2.29 3.019(2) 142 no
C52 H52B O4 2_556 0.99 2.78 3.068(2) 97 no

loop_
_geom_torsion_atom_site_label_1
_geom_torsion_atom_site_label_2
_geom_torsion_atom_site_label_3
_geom_torsion_atom_site_label_4
_geom_torsion
_geom_torsion_publ_flag
C6 N1 C2 N3 -0.1(2) no
C6 N1 C2 S2 -179.42(12) no
C4 N3 C2 N1 -2.4(3) no
C31 N3 C2 N1 -179.81(16) no
C4 N3 C2 S2 176.97(12) no
C31 N3 C2 S2 -0.4(2) no
C21 S2 C2 N1 0.20(16) no
C21 S2 C2 N3 -179.21(13) no
C2 N3 C4 O4 -176.64(15) no
C31 N3 C4 O4 0.9(2) no
C2 N3 C4 C5 2.9(2) no
C31 N3 C4 C5 -179.56(14) no
O4 C4 C5 C6 178.26(16) no
N3 C4 C5 C6 -1.3(2) no
O4 C4 C5 C51 -2.3(3) no
N3 C4 C5 C51 178.17(14) no
C2 N1 C6 N6 -178.91(15) no
C2 N1 C6 C5 1.8(2) no
C4 C5 C6 N6 179.74(15) no
C51 C5 C6 N6 0.3(3) no
C4 C5 C6 N1 -1.1(2) no
C51 C5 C6 N1 179.47(14) no
C6 C5 C51 O51 2.6(3) no
C4 C5 C51 O51 -176.88(16) no
C6 C5 C51 C52 -177.44(15) no
C4 C5 C51 C52 3.1(2) no
O51 C51 C52 C53 -2.9(2) no
C5 C51 C52 C53 177.06(15) no

loop_
_cod_related_entry_id
_cod_related_entry_database
_cod_related_entry_code
1 ChemSpider 21118946
